data_7106815
loop_
_publ_author_name
'Ryo Sekiya'
'Reiko Kuroda'

_publ_section_title
;
 Controlling stereoselectivity of solid-state photoreactions by co-crystal
 formation
;
_journal_name_full Chem.Commun.
_journal_page_first 10097
_journal_paper_doi 10.1039/c1cc13484a
_journal_volume 47
_journal_year 2011
_chemical_formula_moiety 'C13 H13 Cl O S'
_chemical_formula_sum 'C13 H13 Cl O S'
_chemical_formula_weight 252.75
_chemical_name_common 2-(2-chlorophenylthio)-3-methyl-2-cyclohexenone
_chemical_name_systematic
;
2-(2-chlorophenylthio)-3-methyl-2-cyclohexenone
;
_space_group_IT_number 61
_symmetry_cell_setting orthorhombic
_symmetry_space_group_name_Hall '-P 2ac 2ab'
_symmetry_space_group_name_H-M 'P b c a'
_atom_sites_solution_hydrogens geom
_atom_sites_solution_primary direct
_atom_sites_solution_secondary difmap
_audit_creation_date 2010-11-17T15:49:15-00:00
_audit_creation_method 'WinGX routine CIF_UPDATE'
_cell_angle_alpha 90
_cell_angle_beta 90
_cell_angle_gamma 90
_cell_formula_units_Z 16
_cell_length_a 15.596(3)
_cell_length_b 14.935(3)
_cell_length_c 20.531(4)
_cell_measurement_reflns_used 6231
_cell_measurement_temperature 103(2)
_cell_measurement_theta_max 27.87
_cell_measurement_theta_min 1.98
_cell_volume 4782.2(16)
_computing_cell_refinement 'Bruker XSCANS'
_computing_data_collection 'Bruker XSCANS'
_computing_structure_refinement 'SHELXL-97 (Sheldrick, 1997)'
_computing_structure_solution 'SHELXS-97 (Sheldrick, 1997)'
_diffrn_ambient_temperature 103(2)
_diffrn_measured_fraction_theta_full 0.988
_diffrn_measured_fraction_theta_max 0.988
_diffrn_measurement_device_type 'Bruker P4'
_diffrn_measurement_method '\w scans'
_diffrn_radiation_monochromator graphite
_diffrn_radiation_probe x-ray
_diffrn_radiation_source 'fine-focus sealed tube'
_diffrn_radiation_type MoK\a
_diffrn_radiation_wavelength 0.71073
_diffrn_reflns_av_R_equivalents 0.0412
_diffrn_reflns_av_unetI/netI 0.0269
_diffrn_reflns_limit_h_max 20
_diffrn_reflns_limit_h_min -20
_diffrn_reflns_limit_k_max 19
_diffrn_reflns_limit_k_min -19
_diffrn_reflns_limit_l_max 26
_diffrn_reflns_limit_l_min -26
_diffrn_reflns_number 39673
_diffrn_reflns_theta_full 27.87
_diffrn_reflns_theta_max 27.87
_diffrn_reflns_theta_min 1.98
_exptl_absorpt_coefficient_mu 0.468
_exptl_absorpt_correction_T_max 0.9121
_exptl_absorpt_correction_T_min 0.8348
_exptl_absorpt_correction_type empirical
_exptl_absorpt_process_details 'SADABS ver 2.03'
_exptl_crystal_colour colorless
_exptl_crystal_density_diffrn 1.404
_exptl_crystal_density_method 'not measured'
_exptl_crystal_description block
_exptl_crystal_F_000 2112
_exptl_crystal_size_max 0.40
_exptl_crystal_size_mid 0.40
_exptl_crystal_size_min 0.20
_refine_diff_density_max 0.452
_refine_diff_density_min -0.323
_refine_diff_density_rms 0.059
_refine_ls_extinction_method none
_refine_ls_goodness_of_fit_ref 1.063
_refine_ls_hydrogen_treatment constr
_refine_ls_matrix_type full
_refine_ls_number_parameters 291
_refine_ls_number_reflns 5630
_refine_ls_number_restraints 0
_refine_ls_restrained_S_all 1.063
_refine_ls_R_factor_all 0.0463
_refine_ls_R_factor_gt 0.0393
_refine_ls_shift/su_max 0.001
_refine_ls_shift/su_mean 0.000
_refine_ls_structure_factor_coef Fsqd
_refine_ls_weighting_details 'calc w=1/[\s^2^(Fo^2^)+(0.0468P)^2^+2.4637P] where P=(Fo^2^+2Fc^2^)/3'
_refine_ls_weighting_scheme calc
_refine_ls_wR_factor_gt 0.093
_refine_ls_wR_factor_ref 0.0969
_reflns_number_gt 4938
_reflns_number_total 5630
_reflns_threshold_expression >2sigma(I)
_cod_data_source_file c1cc13484a.txt
_cod_data_source_block compound_2
_cod_depositor_comments
;
The following automatic conversions were performed:

'_diffrn_radiation_probe' value 'X-ray' changed to 'x-ray' according
to the built-in table from CIF Core dictionary named 'cif_core.dic'
version 2.4.1 from 2010-06-29.

Automatic conversion script
Id: cif_fix_values 1715 2011-07-08 13:25:40Z adriana 
;
_cod_original_cell_volume 4782.2(17)
_cod_original_sg_symbol_H-M Pbca
_cod_database_code 7106815

loop_
_symmetry_equiv_pos_as_xyz
'x, y, z'
'-x+1/2, -y, z+1/2'
'-x, y+1/2, -z+1/2'
'x+1/2, -y+1/2, -z'
'-x, -y, -z'
'x-1/2, y, -z-1/2'
'x, -y-1/2, z-1/2'
'-x-1/2, y-1/2, z'

loop_
_atom_site_label
_atom_site_type_symbol
_atom_site_fract_x
_atom_site_fract_y
_atom_site_fract_z
_atom_site_U_iso_or_equiv
_atom_site_adp_type
_atom_site_occupancy
_atom_site_symmetry_multiplicity
_atom_site_calc_flag
_atom_site_refinement_flags
_atom_site_disorder_assembly
_atom_site_disorder_group
S2 S 0.16420(3) 0.68806(3) 0.138309(19) 0.02226(10) Uani 1 1 d . . .
Cl2 Cl 0.18378(3) 0.67946(3) 0.28879(2) 0.03247(12) Uani 1 1 d . . .
O2 O 0.14900(8) 0.50816(8) 0.08086(6) 0.0294(3) Uani 1 1 d . . .
C19 C 0.07450(10) 0.65943(10) 0.18676(7) 0.0180(3) Uani 1 1 d . . .
C14 C 0.08359(10) 0.65800(10) 0.25452(8) 0.0208(3) Uani 1 1 d . . .
C22 C 0.08389(11) 0.70094(12) -0.05455(8) 0.0271(4) Uani 1 1 d . . .
H22A H 0.1341 0.7127 -0.0828 0.032 Uiso 1 1 calc R . .
H22B H 0.0368 0.7405 -0.0692 0.032 Uiso 1 1 calc R . .
C20 C 0.12881(10) 0.66146(11) 0.05821(7) 0.0186(3) Uani 1 1 d . . .
C25 C 0.13338(10) 0.56499(11) 0.04020(7) 0.0196(3) Uani 1 1 d . . .
C21 C 0.10705(10) 0.72514(11) 0.01475(8) 0.0220(3) Uani 1 1 d . . .
C18 C -0.00665(10) 0.64134(11) 0.16148(8) 0.0224(3) Uani 1 1 d . . .
H18 H -0.0152 0.6419 0.1157 0.027 Uiso 1 1 calc R . .
C15 C 0.01557(11) 0.63997(11) 0.29551(8) 0.0246(3) Uani 1 1 d . . .
H15 H 0.0237 0.6397 0.3414 0.03 Uiso 1 1 calc R . .
C17 C -0.07498(11) 0.62258(12) 0.20242(8) 0.0264(4) Uani 1 1 d . . .
H17 H -0.1297 0.6097 0.1843 0.032 Uiso 1 1 calc R . .
C16 C -0.06439(11) 0.62237(11) 0.26948(8) 0.0265(4) Uani 1 1 d . . .
H16 H -0.1117 0.6103 0.2973 0.032 Uiso 1 1 calc R . .
C23 C 0.05646(11) 0.60455(12) -0.06353(8) 0.0272(4) Uani 1 1 d . . .
H23A H 0.0536 0.5904 -0.1106 0.033 Uiso 1 1 calc R . .
H23B H -0.0014 0.5959 -0.0448 0.033 Uiso 1 1 calc R . .
C24 C 0.11939(11) 0.54202(11) -0.03038(8) 0.0238(3) Uani 1 1 d . . .
H24A H 0.0977 0.4799 -0.0336 0.029 Uiso 1 1 calc R . .
H24B H 0.175 0.5447 -0.0536 0.029 Uiso 1 1 calc R . .
C26 C 0.10345(12) 0.82317(12) 0.02959(10) 0.0326(4) Uani 1 1 d . . .
H26A H 0.0435 0.8423 0.0323 0.049 Uiso 1 1 calc R . .
H26B H 0.1325 0.8566 -0.0051 0.049 Uiso 1 1 calc R . .
H26C H 0.1321 0.8348 0.0712 0.049 Uiso 1 1 calc R . .
S1 S 0.13356(3) 0.46377(3) 0.40318(2) 0.03123(12) Uani 1 1 d . . .
Cl1 Cl 0.10750(4) 0.45008(3) 0.55259(2) 0.03834(13) Uani 1 1 d . . .
C6 C 0.15039(10) 0.35997(11) 0.44268(8) 0.0199(3) Uani 1 1 d . . .
C8 C 0.23428(11) 0.44326(11) 0.29250(8) 0.0236(3) Uani 1 1 d . . .
C7 C 0.14614(10) 0.43529(10) 0.31959(7) 0.0198(3) Uani 1 1 d . . .
C3 C 0.17356(10) 0.19909(11) 0.51102(8) 0.0230(3) Uani 1 1 d . . .
H3 H 0.181 0.1444 0.534 0.028 Uiso 1 1 calc R . .
C1 C 0.13849(10) 0.35495(11) 0.50994(8) 0.0205(3) Uani 1 1 d . . .
C5 C 0.17537(10) 0.28215(11) 0.41037(8) 0.0215(3) Uani 1 1 d . . .
H5 H 0.1845 0.2836 0.3646 0.026 Uiso 1 1 calc R . .
C12 C 0.07893(10) 0.41084(10) 0.28221(8) 0.0215(3) Uani 1 1 d . . .
C11 C 0.09020(11) 0.38965(11) 0.21129(8) 0.0247(3) Uani 1 1 d . . .
H11A H 0.0723 0.4422 0.1853 0.03 Uiso 1 1 calc R . .
H11B H 0.0519 0.3392 0.1997 0.03 Uiso 1 1 calc R . .
O1 O 0.29613(9) 0.45550(10) 0.32714(7) 0.0403(3) Uani 1 1 d . . .
C4 C 0.18710(11) 0.20249(11) 0.44426(8) 0.0235(3) Uani 1 1 d . . .
H4 H 0.2045 0.1501 0.4216 0.028 Uiso 1 1 calc R . .
C10 C 0.18105(11) 0.36526(12) 0.19323(8) 0.0271(4) Uani 1 1 d . . .
H10A H 0.1865 0.3618 0.1453 0.033 Uiso 1 1 calc R . .
H10B H 0.1956 0.3059 0.2116 0.033 Uiso 1 1 calc R . .
C2 C 0.14916(10) 0.27587(11) 0.54386(8) 0.0216(3) Uani 1 1 d . . .
H2 H 0.1398 0.2742 0.5896 0.026 Uiso 1 1 calc R . .
C9 C 0.24222(11) 0.43511(13) 0.21951(8) 0.0287(4) Uani 1 1 d . . .
H9A H 0.3018 0.4184 0.2081 0.034 Uiso 1 1 calc R . .
H9B H 0.2296 0.4937 0.1991 0.034 Uiso 1 1 calc R . .
C13 C -0.01108(12) 0.40185(13) 0.30657(11) 0.0380(5) Uani 1 1 d . . .
H13A H -0.0236 0.3386 0.3151 0.057 Uiso 1 1 calc R . .
H13B H -0.0509 0.4248 0.2737 0.057 Uiso 1 1 calc R . .
H13C H -0.0176 0.4363 0.3469 0.057 Uiso 1 1 calc R . .

loop_
_atom_site_aniso_label
_atom_site_aniso_U_11
_atom_site_aniso_U_22
_atom_site_aniso_U_33
_atom_site_aniso_U_23
_atom_site_aniso_U_13
_atom_site_aniso_U_12
S2 0.01992(19) 0.0284(2) 0.0184(2) -0.00532(15) 0.00082(14) -0.00657(15)
Cl2 0.0312(2) 0.0449(3) 0.0213(2) -0.00334(17) -0.00660(16) -0.01038(19)
O2 0.0465(8) 0.0217(6) 0.0201(6) 0.0026(5) -0.0037(5) 0.0007(5)
C19 0.0206(7) 0.0149(7) 0.0186(7) -0.0015(6) 0.0029(6) -0.0002(6)
C14 0.0246(8) 0.0170(7) 0.0207(8) -0.0025(6) -0.0035(6) -0.0010(6)
C22 0.0212(8) 0.0369(10) 0.0231(8) 0.0103(7) 0.0001(6) 0.0020(7)
C20 0.0165(7) 0.0226(8) 0.0168(7) -0.0017(6) 0.0014(5) -0.0028(6)
C25 0.0191(7) 0.0230(8) 0.0166(7) 0.0004(6) 0.0012(6) -0.0033(6)
C21 0.0149(7) 0.0249(8) 0.0263(8) 0.0030(6) 0.0045(6) -0.0010(6)
C18 0.0229(8) 0.0241(8) 0.0201(7) 0.0015(6) -0.0019(6) -0.0003(6)
C15 0.0354(9) 0.0200(8) 0.0185(8) 0.0002(6) 0.0028(6) -0.0002(7)
C17 0.0206(8) 0.0301(9) 0.0285(9) 0.0045(7) 0.0007(6) -0.0005(7)
C16 0.0270(9) 0.0252(8) 0.0273(8) 0.0045(7) 0.0073(7) 0.0004(7)
C23 0.0235(8) 0.0413(10) 0.0168(7) 0.0018(7) -0.0025(6) -0.0040(7)
C24 0.0291(9) 0.0268(8) 0.0154(7) -0.0022(6) 0.0018(6) -0.0035(7)
C26 0.0309(9) 0.0242(9) 0.0427(11) 0.0047(8) 0.0074(8) 0.0042(7)
S1 0.0588(3) 0.0186(2) 0.0162(2) 0.00273(15) 0.00797(18) 0.00911(19)
Cl1 0.0682(3) 0.0281(2) 0.0187(2) -0.00016(16) 0.0107(2) 0.0149(2)
C6 0.0214(8) 0.0196(8) 0.0187(7) 0.0038(6) 0.0031(6) -0.0001(6)
C8 0.0229(8) 0.0288(8) 0.0192(8) 0.0053(6) -0.0034(6) -0.0023(6)
C7 0.0270(8) 0.0182(7) 0.0142(7) 0.0026(6) 0.0033(6) 0.0025(6)
C3 0.0261(8) 0.0210(8) 0.0221(8) 0.0057(6) -0.0043(6) -0.0030(6)
C1 0.0223(8) 0.0206(8) 0.0187(7) -0.0008(6) 0.0031(6) 0.0018(6)
C5 0.0251(8) 0.0226(8) 0.0169(7) 0.0008(6) 0.0040(6) 0.0006(6)
C12 0.0213(8) 0.0130(7) 0.0301(8) 0.0061(6) 0.0028(6) 0.0020(6)
C11 0.0272(8) 0.0198(8) 0.0272(9) 0.0012(6) -0.0108(6) -0.0017(6)
O1 0.0320(7) 0.0599(9) 0.0292(7) 0.0096(6) -0.0137(6) -0.0136(6)
C4 0.0264(8) 0.0202(8) 0.0240(8) -0.0006(6) -0.0003(6) 0.0005(6)
C10 0.0355(9) 0.0301(9) 0.0158(7) -0.0013(7) -0.0026(7) 0.0094(7)
C2 0.0215(8) 0.0274(8) 0.0157(7) 0.0033(6) -0.0004(6) -0.0033(6)
C9 0.0197(8) 0.0468(11) 0.0195(8) 0.0062(7) 0.0022(6) 0.0012(7)
C13 0.0256(9) 0.0266(9) 0.0616(13) 0.0095(9) 0.0107(9) -0.0019(7)

loop_
_atom_type_symbol
_atom_type_description
_atom_type_scat_dispersion_real
_atom_type_scat_dispersion_imag
_atom_type_scat_source
C C 0.0033 0.0016 'International Tables Vol C Tables 4.2.6.8 and 6.1.1.4'
H H 0 0 'International Tables Vol C Tables 4.2.6.8 and 6.1.1.4'
O O 0.0106 0.006 'International Tables Vol C Tables 4.2.6.8 and 6.1.1.4'
S S 0.1246 0.1234 'International Tables Vol C Tables 4.2.6.8 and 6.1.1.4'
Cl Cl 0.1484 0.1585 'International Tables Vol C Tables 4.2.6.8 and 6.1.1.4'

loop_
_geom_angle_atom_site_label_1
_geom_angle_atom_site_label_2
_geom_angle_atom_site_label_3
_geom_angle
_geom_angle_site_symmetry_1
_geom_angle_site_symmetry_3
_geom_angle_publ_flag
C19 S2 C20 102.73(7) . . ?
C18 C19 C14 117.34(14) . . ?
C18 C19 S2 123.74(12) . . ?
C14 C19 S2 118.87(12) . . ?
C15 C14 C19 122.10(15) . . ?
C15 C14 Cl2 118.59(13) . . ?
C19 C14 Cl2 119.31(12) . . ?
C21 C22 C23 114.18(14) . . ?
C21 C22 H22A 108.7 . . ?
C23 C22 H22A 108.7 . . ?
C21 C22 H22B 108.7 . . ?
C23 C22 H22B 108.7 . . ?
H22A C22 H22B 107.6 . . ?
C21 C20 C25 122.03(14) . . ?
C21 C20 S2 122.17(13) . . ?
C25 C20 S2 115.51(11) . . ?
O2 C25 C20 120.98(14) . . ?
O2 C25 C24 122.09(15) . . ?
C20 C25 C24 116.92(14) . . ?
C20 C21 C26 124.41(16) . . ?
C20 C21 C22 120.98(15) . . ?
C26 C21 C22 114.61(15) . . ?
C17 C18 C19 120.76(15) . . ?
C17 C18 H18 119.6 . . ?
C19 C18 H18 119.6 . . ?
C14 C15 C16 119.65(15) . . ?
C14 C15 H15 120.2 . . ?
C16 C15 H15 120.2 . . ?
C18 C17 C16 120.73(16) . . ?
C18 C17 H17 119.6 . . ?
C16 C17 H17 119.6 . . ?
C15 C16 C17 119.41(15) . . ?
C15 C16 H16 120.3 . . ?
C17 C16 H16 120.3 . . ?
C22 C23 C24 110.39(14) . . ?
C22 C23 H23A 109.6 . . ?
C24 C23 H23A 109.6 . . ?
C22 C23 H23B 109.6 . . ?
C24 C23 H23B 109.6 . . ?
H23A C23 H23B 108.1 . . ?
C25 C24 C23 112.68(14) . . ?
C25 C24 H24A 109.1 . . ?
C23 C24 H24A 109.1 . . ?
C25 C24 H24B 109.1 . . ?
C23 C24 H24B 109.1 . . ?
H24A C24 H24B 107.8 . . ?
C21 C26 H26A 109.5 . . ?
C21 C26 H26B 109.5 . . ?
H26A C26 H26B 109.5 . . ?
C21 C26 H26C 109.5 . . ?
H26A C26 H26C 109.5 . . ?
H26B C26 H26C 109.5 . . ?
C6 S1 C7 102.50(8) . . ?
C5 C6 C1 117.61(14) . . ?
C5 C6 S1 123.64(12) . . ?
C1 C6 S1 118.75(12) . . ?
O1 C8 C7 121.87(15) . . ?
O1 C8 C9 121.98(16) . . ?
C7 C8 C9 116.15(13) . . ?
C12 C7 C8 121.79(14) . . ?
C12 C7 S1 121.85(12) . . ?
C8 C7 S1 116.32(12) . . ?
C2 C3 C4 119.53(15) . . ?
C2 C3 H3 120.2 . . ?
C4 C3 H3 120.2 . . ?
C2 C1 C6 121.94(15) . . ?
C2 C1 Cl1 118.59(12) . . ?
C6 C1 Cl1 119.46(12) . . ?
C4 C5 C6 120.80(15) . . ?
C4 C5 H5 119.6 . . ?
C6 C5 H5 119.6 . . ?
C7 C12 C13 124.26(16) . . ?
C7 C12 C11 121.20(15) . . ?
C13 C12 C11 114.54(16) . . ?
C12 C11 C10 113.54(13) . . ?
C12 C11 H11A 108.9 . . ?
C10 C11 H11A 108.9 . . ?
C12 C11 H11B 108.9 . . ?
C10 C11 H11B 108.9 . . ?
H11A C11 H11B 107.7 . . ?
C3 C4 C5 120.37(15) . . ?
C3 C4 H4 119.8 . . ?
C5 C4 H4 119.8 . . ?
C11 C10 C9 109.75(14) . . ?
C11 C10 H10A 109.7 . . ?
C9 C10 H10A 109.7 . . ?
C11 C10 H10B 109.7 . . ?
C9 C10 H10B 109.7 . . ?
H10A C10 H10B 108.2 . . ?
C1 C2 C3 119.74(15) . . ?
C1 C2 H2 120.1 . . ?
C3 C2 H2 120.1 . . ?
C8 C9 C10 110.98(14) . . ?
C8 C9 H9A 109.4 . . ?
C10 C9 H9A 109.4 . . ?
C8 C9 H9B 109.4 . . ?
C10 C9 H9B 109.4 . . ?
H9A C9 H9B 108 . . ?
C12 C13 H13A 109.5 . . ?
C12 C13 H13B 109.5 . . ?
H13A C13 H13B 109.5 . . ?
C12 C13 H13C 109.5 . . ?
H13A C13 H13C 109.5 . . ?
H13B C13 H13C 109.5 . . ?

loop_
_geom_bond_atom_site_label_1
_geom_bond_atom_site_label_2
_geom_bond_distance
_geom_bond_site_symmetry_2
_geom_bond_publ_flag
S2 C19 1.7690(16) . ?
S2 C20 1.7795(16) . ?
Cl2 C14 1.7434(16) . ?
O2 C25 1.215(2) . ?
C19 C18 1.394(2) . ?
C19 C14 1.399(2) . ?
C14 C15 1.381(2) . ?
C22 C21 1.512(2) . ?
C22 C23 1.513(3) . ?
C22 H22A 0.99 . ?
C22 H22B 0.99 . ?
C20 C21 1.348(2) . ?
C20 C25 1.489(2) . ?
C25 C24 1.505(2) . ?
C21 C26 1.497(2) . ?
C18 C17 1.386(2) . ?
C18 H18 0.95 . ?
C15 C16 1.382(2) . ?
C15 H15 0.95 . ?
C17 C16 1.387(2) . ?
C17 H17 0.95 . ?
C16 H16 0.95 . ?
C23 C24 1.516(2) . ?
C23 H23A 0.99 . ?
C23 H23B 0.99 . ?
C24 H24A 0.99 . ?
C24 H24B 0.99 . ?
C26 H26A 0.98 . ?
C26 H26B 0.98 . ?
C26 H26C 0.98 . ?
S1 C6 1.7692(16) . ?
S1 C7 1.7790(16) . ?
Cl1 C1 1.7376(16) . ?
C6 C5 1.394(2) . ?
C6 C1 1.395(2) . ?
C8 O1 1.212(2) . ?
C8 C7 1.488(2) . ?
C8 C9 1.509(2) . ?
C7 C12 1.349(2) . ?
C3 C2 1.384(2) . ?
C3 C4 1.388(2) . ?
C3 H3 0.95 . ?
C1 C2 1.381(2) . ?
C5 C4 1.390(2) . ?
C5 H5 0.95 . ?
C12 C13 1.496(2) . ?
C12 C11 1.500(2) . ?
C11 C10 1.509(2) . ?
C11 H11A 0.99 . ?
C11 H11B 0.99 . ?
C4 H4 0.95 . ?
C10 C9 1.513(3) . ?
C10 H10A 0.99 . ?
C10 H10B 0.99 . ?
C2 H2 0.95 . ?
C9 H9A 0.99 . ?
C9 H9B 0.99 . ?
C13 H13A 0.98 . ?
C13 H13B 0.98 . ?
C13 H13C 0.98 . ?
